data_7207932
loop_
_publ_author_name
'Cappelli, Andrea'
'Paolino, Marco'
'Grisci, Giorgio'
'Giuliani, Germano'
'Donati, Alessandro'
'Mendichi, Raniero'
'Boccia, Antonella Caterina'
'Botta, Chiara'
'Mr\'oz, Wojciech'
'Samperi, Filippo'
'Scamporrino, Andrea'
'Giorgi, Gianluca'
'Vomero, Salvatore'

_publ_section_title
;
 Synthesis and characterization of charge-transporting \p-stacked
 polybenzofulvene derivatives
;
_journal_issue 19
_journal_name_full 'Journal of Materials Chemistry'
_journal_page_first 9611
_journal_paper_doi 10.1039/c2jm16790e
_journal_volume 22
_journal_year 2012
_chemical_formula_moiety 'C44 H44 O10'
_chemical_formula_sum 'C44 H44 O10'
_chemical_formula_weight 732.79
_chemical_name_systematic
;
?
;
_space_group_IT_number 2
_symmetry_cell_setting triclinic
_symmetry_space_group_name_Hall '-P 1'
_symmetry_space_group_name_H-M 'P -1'
_atom_sites_solution_hydrogens geom
_atom_sites_solution_primary direct
_atom_sites_solution_secondary difmap
_audit_creation_method SHELXL-97
_cell_angle_alpha 63.59
_cell_angle_beta 82.53
_cell_angle_gamma 74.28
_cell_formula_units_Z 4
_cell_length_a 11.914
_cell_length_b 18.910
_cell_length_c 20.176
_cell_measurement_reflns_used 7040
_cell_measurement_temperature 293(2)
_cell_measurement_theta_max 29.0480
_cell_measurement_theta_min 2.2341
_cell_volume 3918.619
_computing_cell_refinement
;
CrysAlisPro, Oxford Diffraction Ltd.,
Version 1.171.33.66 (release 28-04-2010 CrysAlis171 .NET)
(compiled Apr 28 2010,14:27:37)
;
_computing_data_collection
;
CrysAlisPro, Oxford Diffraction Ltd.,
Version 1.171.33.66 (release 28-04-2010 CrysAlis171 .NET)
(compiled Apr 28 2010,14:27:37)
;
_computing_data_reduction
;
CrysAlisPro, Oxford Diffraction Ltd.,
Version 1.171.33.66 (release 28-04-2010 CrysAlis171 .NET)
(compiled Apr 28 2010,14:27:37)
;
_computing_molecular_graphics 'Ortep-3 for Windows (Farrugia, 1997)'
_computing_publication_material 'WinGX publication routines (Farrugia, 1999)'
_computing_structure_refinement 'SHELXL-97 (Sheldrick, 1997)'
_computing_structure_solution 'SHELXS-97 (Sheldrick, 1997)'
_diffrn_ambient_temperature 293(2)
_diffrn_detector_area_resol_mean 16.0827
_diffrn_measured_fraction_theta_full 0.839
_diffrn_measured_fraction_theta_max 0.839
_diffrn_measurement_device_type 'Xcalibur, Sapphire3'
_diffrn_radiation_monochromator graphite
_diffrn_radiation_source 'Enhance (Mo) X-ray Source'
_diffrn_radiation_type MoK\a
_diffrn_radiation_wavelength 0.71073
_diffrn_reflns_av_R_equivalents 0.0235
_diffrn_reflns_av_sigmaI/netI 0.1007
_diffrn_reflns_limit_h_max 16
_diffrn_reflns_limit_h_min -16
_diffrn_reflns_limit_k_max 25
_diffrn_reflns_limit_k_min -25
_diffrn_reflns_limit_l_max 25
_diffrn_reflns_limit_l_min -24
_diffrn_reflns_number 30528
_diffrn_reflns_theta_full 29.11
_diffrn_reflns_theta_max 29.11
_diffrn_reflns_theta_min 2.24
_exptl_absorpt_coefficient_mu 0.088
_exptl_absorpt_correction_T_max 1.00000
_exptl_absorpt_correction_T_min 0.99489
_exptl_absorpt_correction_type multi-scan
_exptl_absorpt_process_details
;
CrysAlisPro, Oxford Diffraction Ltd.,
Version 1.171.33.66 (release 28-04-2010 CrysAlis171 .NET)
(compiled Apr 28 2010,14:27:37)
Empirical absorption correction using spherical harmonics,
implemented in SCALE3 ABSPACK scaling algorithm.
;
_exptl_crystal_density_diffrn 1.242
_exptl_crystal_density_method 'not measured'
_exptl_crystal_description prism
_exptl_crystal_F_000 1552
_exptl_crystal_size_max 0.5
_exptl_crystal_size_mid 0.3
_exptl_crystal_size_min 0.3
_refine_diff_density_max 0.233
_refine_diff_density_min -0.217
_refine_diff_density_rms 0.033
_refine_ls_extinction_method none
_refine_ls_goodness_of_fit_ref 0.799
_refine_ls_hydrogen_treatment constr
_refine_ls_matrix_type full
_refine_ls_number_parameters 989
_refine_ls_number_reflns 17688
_refine_ls_number_restraints 0
_refine_ls_restrained_S_all 0.799
_refine_ls_R_factor_all 0.1392
_refine_ls_R_factor_gt 0.0500
_refine_ls_shift/su_max 0.000
_refine_ls_shift/su_mean 0.000
_refine_ls_structure_factor_coef Fsqd
_refine_ls_weighting_details 'calc w=1/[\s^2^(Fo^2^)+(0.0628P)^2^+0.0000P] where P=(Fo^2^+2Fc^2^)/3'
_refine_ls_weighting_scheme calc
_refine_ls_wR_factor_gt 0.1121
_refine_ls_wR_factor_ref 0.1291
_reflns_number_gt 7033
_reflns_number_total 17688
_reflns_threshold_expression >2\s(I)
_cod_data_source_file c2jm16790e.txt
_cod_data_source_block vc1423-T2
_cod_depositor_comments
;
The following automatic conversions were performed:

'_symmetry_cell_setting' value 'Triclinic' changed to 'triclinic'
according to /home/saulius/struct/CIF-dictionaries/cif_core.dic
dictionary named 'cif_core.dic' version 2.4.1 from 2010-06-29.

Automatic conversion script
Id: cif_fix_values 1715 2011-07-08 13:25:40Z adriana 
;
_cod_original_cell_volume 3918.6
_cod_database_code 7207932

loop_
_symmetry_equiv_pos_as_xyz
'x, y, z'
'-x, -y, -z'

loop_
_atom_site_label
_atom_site_type_symbol
_atom_site_fract_x
_atom_site_fract_y
_atom_site_fract_z
_atom_site_U_iso_or_equiv
_atom_site_adp_type
_atom_site_occupancy
_atom_site_symmetry_multiplicity
_atom_site_calc_flag
_atom_site_refinement_flags
C1A C -0.14748(18) 0.34927(12) 0.29769(11) 0.0476(5) Uani 1 1 d .
C2A C -0.07313(19) 0.40274(13) 0.23923(12) 0.0517(6) Uani 1 1 d .
C3A C -0.00716(18) 0.36415(13) 0.19928(12) 0.0490(5) Uani 1 1 d .
C1'A C 0.0885(2) 0.39097(13) 0.14650(13) 0.0565(6) Uani 1 1 d .
C2'A C 0.0842(2) 0.40944(15) 0.07244(15) 0.0757(7) Uani 1 1 d .
H2'A H 0.0191 0.4056 0.0544 0.091 Uiso 1 1 calc R
C3'A C 0.1743(3) 0.43340(18) 0.02474(17) 0.0978(9) Uani 1 1 d .
H3'A H 0.1696 0.4464 -0.0252 0.117 Uiso 1 1 calc R
C4'A C 0.2717(3) 0.43799(19) 0.0513(2) 0.1087(11) Uani 1 1 d .
H4'A H 0.3331 0.4538 0.0193 0.130 Uiso 1 1 calc R
C5'A C 0.2783(3) 0.4193(2) 0.1245(2) 0.1061(11) Uani 1 1 d .
H5'A H 0.3441 0.4223 0.1425 0.127 Uiso 1 1 calc R
C6'A C 0.1874(2) 0.39613(16) 0.17147(16) 0.0784(8) Uani 1 1 d .
H6'A H 0.1925 0.3836 0.2213 0.094 Uiso 1 1 calc R
C4A C -0.04029(18) 0.28774(12) 0.22030(11) 0.0466(5) Uani 1 1 d .
C5A C 0.00268(18) 0.22463(13) 0.19841(11) 0.0472(5) Uani 1 1 d .
C6A C -0.04743(18) 0.15848(13) 0.22757(12) 0.0505(6) Uani 1 1 d .
C7A C -0.13982(18) 0.15413(13) 0.27823(12) 0.0499(6) Uani 1 1 d .
C8A C -0.18095(18) 0.21565(13) 0.30211(11) 0.0504(6) Uani 1 1 d .
H8A H -0.2417 0.2128 0.3365 0.060 Uiso 1 1 calc R
C9A C -0.12983(18) 0.28068(12) 0.27379(11) 0.0454(5) Uani 1 1 d .
C10A C -0.0746(2) 0.48215(16) 0.23589(17) 0.0673(7) Uani 1 1 d .
O1A O -0.10683(19) 0.50147(11) 0.28565(12) 0.1035(7) Uani 1 1 d .
O2A O -0.03963(16) 0.53207(10) 0.17023(11) 0.0908(6) Uani 1 1 d .
C11A C -0.0347(3) 0.61184(18) 0.1616(2) 0.1266(13) Uani 1 1 d .
H11A H -0.1131 0.6461 0.1570 0.152 Uiso 1 1 calc R
H11B H 0.0001 0.6063 0.2051 0.152 Uiso 1 1 calc R
C12A C 0.0315(4) 0.6483(2) 0.0984(3) 0.224(3) Uani 1 1 d .
H12A H 0.1119 0.6193 0.1066 0.336 Uiso 1 1 calc R
H12B H 0.0243 0.7038 0.0889 0.336 Uiso 1 1 calc R
H12C H 0.0036 0.6468 0.0567 0.336 Uiso 1 1 calc R
O3A O 0.09267(14) 0.22747(9) 0.14754(8) 0.0637(4) Uani 1 1 d .
C13A C 0.2040(2) 0.18429(18) 0.18091(17) 0.0966(9) Uani 1 1 d .
H13A H 0.2219 0.2092 0.2093 0.145 Uiso 1 1 calc R
H13B H 0.2624 0.1858 0.1431 0.145 Uiso 1 1 calc R
H13C H 0.2026 0.1288 0.2128 0.145 Uiso 1 1 calc R
O4A O 0.00090(13) 0.09397(9) 0.20944(9) 0.0635(4) Uani 1 1 d .
C14A C -0.0683(2) 0.08428(18) 0.16292(16) 0.0952(9) Uani 1 1 d .
H14A H -0.1439 0.0801 0.1852 0.143 Uiso 1 1 calc R
H14B H -0.0311 0.0358 0.1567 0.143 Uiso 1 1 calc R
H14C H -0.0765 0.1305 0.1155 0.143 Uiso 1 1 calc R
O5A O -0.17921(14) 0.08554(9) 0.30324(10) 0.0729(5) Uani 1 1 d .
C15A C -0.2864(2) 0.08185(15) 0.34167(15) 0.0828(8) Uani 1 1 d .
H15A H -0.2784 0.0788 0.3897 0.124 Uiso 1 1 calc R
H15B H -0.3091 0.0345 0.3471 0.124 Uiso 1 1 calc R
H15C H -0.3448 0.1297 0.3144 0.124 Uiso 1 1 calc R
C16A C -0.08309(19) 0.31283(13) 0.37289(12) 0.0565(6) Uani 1 1 d .
H16A H -0.0162 0.2697 0.3737 0.068 Uiso 1 1 calc R
H16B H -0.0539 0.3549 0.3751 0.068 Uiso 1 1 calc R
C17A C -0.1574(2) 0.27881(13) 0.44212(12) 0.0600(6) Uani 1 1 d .
H17A H -0.1876 0.2363 0.4415 0.072 Uiso 1 1 calc R
H17B H -0.1110 0.2560 0.4862 0.072 Uiso 1 1 calc R
C18A C -0.25668(19) 0.34883(12) 0.44156(11) 0.0509(6) Uani 1 1 d .
H18A H -0.2203 0.3900 0.4405 0.061 Uiso 1 1 calc R
C19A C -0.3520(2) 0.34198(12) 0.49863(12) 0.0509(6) Uani 1 1 d .
C20A C -0.4581(2) 0.38046(12) 0.46568(12) 0.0516(6) Uani 1 1 d .
C1'B C -0.5728(2) 0.38865(13) 0.50367(12) 0.0506(6) Uani 1 1 d .
C2'B C -0.6471(2) 0.46413(14) 0.48840(13) 0.0651(7) Uani 1 1 d .
H2'B H -0.6253 0.5108 0.4535 0.078 Uiso 1 1 calc R
C3'B C -0.7535(3) 0.47070(18) 0.52469(17) 0.0812(8) Uani 1 1 d .
H3'B H -0.8028 0.5218 0.5141 0.097 Uiso 1 1 calc R
C4'B C -0.7869(3) 0.4021(2) 0.57635(18) 0.0903(9) Uani 1 1 d .
H4'B H -0.8583 0.4068 0.6008 0.108 Uiso 1 1 calc R
C5'B C -0.7141(3) 0.32689(19) 0.59151(15) 0.0830(8) Uani 1 1 d .
H5'B H -0.7364 0.2803 0.6260 0.100 Uiso 1 1 calc R
C6'B C -0.6078(2) 0.32050(14) 0.55551(13) 0.0642(7) Uani 1 1 d .
H6'B H -0.5587 0.2693 0.5664 0.077 Uiso 1 1 calc R
C21A C -0.44125(19) 0.41062(11) 0.38467(11) 0.0457(5) Uani 1 1 d .
C22A C -0.51678(19) 0.44840(12) 0.32523(12) 0.0493(5) Uani 1 1 d .
C23A C -0.4705(2) 0.45782(12) 0.25553(12) 0.0497(6) Uani 1 1 d .
C24A C -0.3527(2) 0.42699(12) 0.24509(12) 0.0486(5) Uani 1 1 d .
C25A C -0.27467(18) 0.39015(11) 0.30354(11) 0.0440(5) Uani 1 1 d .
C26A C -0.32259(19) 0.38716(11) 0.37082(12) 0.0446(5) Uani 1 1 d .
C27A C -0.3288(2) 0.31301(14) 0.57709(14) 0.0625(6) Uani 1 1 d .
O6A O -0.39301(19) 0.28963(14) 0.62863(11) 0.1176(8) Uani 1 1 d .
O7A O -0.22357(17) 0.31818(12) 0.58649(9) 0.0908(6) Uani 1 1 d .
C28A C -0.1936(3) 0.2982(3) 0.66187(16) 0.1281(13) Uani 1 1 d .
H28A H -0.2643 0.3044 0.6907 0.154 Uiso 1 1 calc R
H28B H -0.1495 0.2421 0.6853 0.154 Uiso 1 1 calc R
C29A C -0.1276(5) 0.3498(2) 0.6597(2) 0.232(3) Uani 1 1 d .
H29A H -0.0464 0.3261 0.6554 0.348 Uiso 1 1 calc R
H29B H -0.1409 0.3573 0.7044 0.348 Uiso 1 1 calc R
H29C H -0.1501 0.4014 0.6179 0.348 Uiso 1 1 calc R
O8A O -0.63328(14) 0.47990(10) 0.33365(9) 0.0693(5) Uani 1 1 d .
C30A C -0.7145(2) 0.43987(18) 0.32839(18) 0.1036(10) Uani 1 1 d .
H30A H -0.7129 0.4443 0.2790 0.155 Uiso 1 1 calc R
H30B H -0.7913 0.4647 0.3399 0.155 Uiso 1 1 calc R
H30C H -0.6941 0.3835 0.3627 0.155 Uiso 1 1 calc R
O9A O -0.54474(14) 0.49480(10) 0.19527(9) 0.0727(5) Uani 1 1 d .
C31A C -0.5679(4) 0.5798(2) 0.1603(2) 0.182(2) Uani 1 1 d .
H31A H -0.5892 0.6009 0.1967 0.273 Uiso 1 1 calc R
H31B H -0.6308 0.6007 0.1262 0.273 Uiso 1 1 calc R
H31C H -0.4995 0.5962 0.1338 0.273 Uiso 1 1 calc R
O10A O -0.30845(13) 0.43667(9) 0.17550(8) 0.0642(4) Uani 1 1 d .
C32A C -0.3451(2) 0.39342(18) 0.14316(14) 0.0924(9) Uani 1 1 d .
H32A H -0.3411 0.3385 0.1793 0.139 Uiso 1 1 calc R
H32B H -0.2951 0.3932 0.1019 0.139 Uiso 1 1 calc R
H32C H -0.4239 0.4194 0.1265 0.139 Uiso 1 1 calc R
C1B C -0.42659(17) -0.04655(11) 0.19373(10) 0.0410(5) Uani 1 1 d .
C2B C -0.38881(18) 0.02588(12) 0.13082(11) 0.0461(5) Uani 1 1 d .
C3B C -0.34551(17) 0.00902(13) 0.07249(11) 0.0460(5) Uani 1 1 d .
C1'C C -0.29434(19) 0.06257(13) 0.00295(11) 0.0512(6) Uani 1 1 d .
C2'C C -0.1808(2) 0.06702(18) 0.00203(14) 0.0879(9) Uani 1 1 d .
H2'C H -0.1369 0.0362 0.0449 0.106 Uiso 1 1 calc R
C3'C C -0.1312(3) 0.1161(2) -0.06105(17) 0.1228(13) Uani 1 1 d .
H3'C H -0.0540 0.1181 -0.0611 0.147 Uiso 1 1 calc R
C4'C C -0.1966(3) 0.1625(2) -0.12442(16) 0.1195(13) Uani 1 1 d .
H4'C H -0.1642 0.1972 -0.1669 0.143 Uiso 1 1 calc R
C5'C C -0.3081(3) 0.15761(18) -0.12514(14) 0.0963(10) Uani 1 1 d .
H5'C H -0.3516 0.1880 -0.1682 0.116 Uiso 1 1 calc R
C6'C C -0.3564(2) 0.10742(15) -0.06158(13) 0.0684(7) Uani 1 1 d .
H6'C H -0.4324 0.1038 -0.0623 0.082 Uiso 1 1 calc R
C4B C -0.34824(17) -0.07471(12) 0.09085(11) 0.0435(5) Uani 1 1 d .
C5B C -0.31596(18) -0.12058(14) 0.05038(12) 0.0516(6) Uani 1 1 d .
C6B C -0.32186(19) -0.20129(15) 0.08357(13) 0.0565(6) Uani 1 1 d .
C7B C -0.35993(19) -0.23692(14) 0.15742(13) 0.0526(6) Uani 1 1 d .
C8B C -0.39524(17) -0.19017(13) 0.19733(11) 0.0472(5) Uani 1 1 d .
H8B H -0.4219 -0.2127 0.2459 0.057 Uiso 1 1 calc R
C9B C -0.38964(16) -0.10989(12) 0.16290(11) 0.0412(5) Uani 1 1 d .
C10B C -0.4038(2) 0.10088(14) 0.13979(14) 0.0585(6) Uani 1 1 d .
O1B O -0.45559(17) 0.11284(10) 0.19066(10) 0.0874(6) Uani 1 1 d .
O2B O -0.35355(16) 0.15591(10) 0.08557(9) 0.0806(5) Uani 1 1 d .
C11B C -0.3643(3) 0.23122(16) 0.09065(16) 0.1063(11) Uani 1 1 d .
H11C H -0.3297 0.2208 0.1360 0.128 Uiso 1 1 calc R
H11D H -0.4457 0.2592 0.0902 0.128 Uiso 1 1 calc R
C12B C -0.3016(4) 0.2812(2) 0.02517(19) 0.179(2) Uani 1 1 d .
H12D H -0.2200 0.2661 0.0358 0.268 Uiso 1 1 calc R
H12E H -0.3322 0.3377 0.0140 0.268 Uiso 1 1 calc R
H12F H -0.3121 0.2721 -0.0166 0.268 Uiso 1 1 calc R
O3B O -0.28856(15) -0.08408(10) -0.02389(9) 0.0716(5) Uani 1 1 d .
C13B C -0.1707(3) -0.1059(2) -0.04298(17) 0.1107(11) Uani 1 1 d .
H13D H -0.1227 -0.0974 -0.0137 0.166 Uiso 1 1 calc R
H13E H -0.1588 -0.0729 -0.0945 0.166 Uiso 1 1 calc R
H13F H -0.1500 -0.1621 -0.0338 0.166 Uiso 1 1 calc R
O4B O -0.28686(15) -0.24804(10) 0.04430(9) 0.0787(5) Uani 1 1 d .
C14B C -0.3804(3) -0.2529(2) 0.01026(17) 0.1155(11) Uani 1 1 d .
H14D H -0.4409 -0.2683 0.0462 0.173 Uiso 1 1 calc R
H14E H -0.3523 -0.2927 -0.0091 0.173 Uiso 1 1 calc R
H14F H -0.4109 -0.2008 -0.0293 0.173 Uiso 1 1 calc R
O5B O -0.36146(15) -0.31656(10) 0.18390(9) 0.0744(5) Uani 1 1 d .
C15B C -0.3875(3) -0.35889(15) 0.26005(15) 0.0894(9) Uani 1 1 d .
H15D H -0.3350 -0.3543 0.2894 0.134 Uiso 1 1 calc R
H15E H -0.3788 -0.4152 0.2720 0.134 Uiso 1 1 calc R
H15F H -0.4663 -0.3358 0.2703 0.134 Uiso 1 1 calc R
C16B C -0.56263(17) -0.02571(13) 0.20207(11) 0.0518(6) Uani 1 1 d .
H16C H -0.5898 0.0322 0.1882 0.062 Uiso 1 1 calc R
H16D H -0.5952 -0.0372 0.1673 0.062 Uiso 1 1 calc R
C17B C -0.61050(18) -0.07121(13) 0.27919(11) 0.0508(6) Uani 1 1 d .
H17C H -0.5876 -0.1294 0.2939 0.061 Uiso 1 1 calc R
H17D H -0.6950 -0.0543 0.2799 0.061 Uiso 1 1 calc R
C18B C -0.55871(17) -0.04990(12) 0.33147(10) 0.0417(5) Uani 1 1 d .
H18B H -0.5795 0.0095 0.3120 0.050 Uiso 1 1 calc R
C19B C -0.58303(18) -0.08307(12) 0.41343(11) 0.0420(5) Uani 1 1 d .
C20B C -0.48147(17) -0.11371(11) 0.45197(11) 0.0403(5) Uani 1 1 d .
C1'D C -0.46622(17) -0.14664(12) 0.53274(11) 0.0408(5) Uani 1 1 d .
C2'D C -0.50409(19) -0.21507(12) 0.58191(12) 0.0505(6) Uani 1 1 d .
H2'D H -0.5432 -0.2396 0.5644 0.061 Uiso 1 1 calc R
C3'D C -0.4840(2) -0.24707(13) 0.65696(12) 0.0613(6) Uani 1 1 d .
H3'D H -0.5100 -0.2929 0.6896 0.074 Uiso 1 1 calc R
C4'D C -0.4257(2) -0.21145(15) 0.68371(13) 0.0644(7) Uani 1 1 d .
H4'D H -0.4119 -0.2334 0.7341 0.077 Uiso 1 1 calc R
C5'D C -0.3882(2) -0.14331(15) 0.63548(13) 0.0602(6) Uani 1 1 d .
H5'D H -0.3494 -0.1189 0.6534 0.072 Uiso 1 1 calc R
C6'D C -0.40805(19) -0.11113(13) 0.56067(12) 0.0521(6) Uani 1 1 d .
H6'D H -0.3822 -0.0651 0.5284 0.063 Uiso 1 1 calc R
C21B C -0.38285(17) -0.10989(11) 0.39895(10) 0.0381(5) Uani 1 1 d .
C22B C -0.26276(18) -0.13769(11) 0.40697(11) 0.0422(5) Uani 1 1 d .
C23B C -0.19351(17) -0.13266(12) 0.34420(12) 0.0444(5) Uani 1 1 d .
C24B C -0.24417(18) -0.10323(12) 0.27509(11) 0.0431(5) Uani 1 1 d .
C25B C -0.36457(17) -0.07450(11) 0.26622(10) 0.0379(5) Uani 1 1 d .
C26B C -0.42918(16) -0.07570(11) 0.32834(11) 0.0377(5) Uani 1 1 d .
C27B C -0.70154(19) -0.06875(14) 0.44305(13) 0.0491(5) Uani 1 1 d .
O6B O -0.77402(13) -0.00899(9) 0.38961(8) 0.0659(4) Uani 1 1 d .
O7B O -0.73417(14) -0.10371(11) 0.50511(9) 0.0805(5) Uani 1 1 d .
C28B C -0.89520(19) 0.01604(16) 0.40908(15) 0.0750(7) Uani 1 1 d .
H28C H -0.9160 -0.0279 0.4532 0.090 Uiso 1 1 calc R
H28D H -0.9449 0.0277 0.3692 0.090 Uiso 1 1 calc R
C29B C -0.9144(2) 0.08834(17) 0.42247(16) 0.0949(9) Uani 1 1 d .
H29D H -0.8712 0.0752 0.4651 0.142 Uiso 1 1 calc R
H29E H -0.9960 0.1067 0.4310 0.142 Uiso 1 1 calc R
H29F H -0.8885 0.1306 0.3801 0.142 Uiso 1 1 calc R
O8B O -0.20990(12) -0.16584(9) 0.47377(8) 0.0587(4) Uani 1 1 d .
C30B C -0.1759(2) -0.25180(16) 0.51384(14) 0.0896(9) Uani 1 1 d .
H30D H -0.2411 -0.2745 0.5185 0.134 Uiso 1 1 calc R
H30E H -0.1503 -0.2655 0.5622 0.134 Uiso 1 1 calc R
H30F H -0.1133 -0.2735 0.4879 0.134 Uiso 1 1 calc R
O9B O -0.07366(12) -0.16152(9) 0.35108(8) 0.0558(4) Uani 1 1 d .
C31B C -0.0144(2) -0.10828(16) 0.35503(17) 0.0941(9) Uani 1 1 d .
H31D H -0.0221 -0.0604 0.3089 0.141 Uiso 1 1 calc R
H31E H 0.0666 -0.1350 0.3645 0.141 Uiso 1 1 calc R
H31F H -0.0475 -0.0933 0.3943 0.141 Uiso 1 1 calc R
O10B O -0.17512(12) -0.09884(9) 0.21356(7) 0.0562(4) Uani 1 1 d .
C32B C -0.1091(2) -0.17503(16) 0.21503(14) 0.0779(8) Uani 1 1 d .
H32D H -0.0362 -0.1907 0.2392 0.117 Uiso 1 1 calc R
H32E H -0.0945 -0.1697 0.1653 0.117 Uiso 1 1 calc R
H32F H -0.1522 -0.2158 0.2416 0.117 Uiso 1 1 calc R

loop_
_atom_site_aniso_label
_atom_site_aniso_U_11
_atom_site_aniso_U_22
_atom_site_aniso_U_33
_atom_site_aniso_U_23
_atom_site_aniso_U_13
_atom_site_aniso_U_12
C1A 0.0539(14) 0.0453(13) 0.0470(14) -0.0200(11) 0.0004(11) -0.0174(11)
C2A 0.0558(14) 0.0493(14) 0.0557(15) -0.0238(12) 0.0000(12) -0.0194(12)
C3A 0.0476(13) 0.0490(14) 0.0503(14) -0.0186(11) -0.0026(11) -0.0152(11)
C1'A 0.0537(15) 0.0496(14) 0.0621(17) -0.0197(12) 0.0059(13) -0.0168(12)
C2'A 0.0717(18) 0.0821(19) 0.0595(18) -0.0159(14) 0.0045(15) -0.0250(15)
C3'A 0.101(3) 0.097(2) 0.069(2) -0.0171(16) 0.0231(19) -0.025(2)
C4'A 0.083(3) 0.100(3) 0.125(3) -0.033(2) 0.040(2) -0.041(2)
C5'A 0.068(2) 0.127(3) 0.137(3) -0.057(3) 0.017(2) -0.051(2)
C6'A 0.0650(18) 0.095(2) 0.088(2) -0.0426(17) 0.0040(16) -0.0357(16)
C4A 0.0476(13) 0.0481(14) 0.0465(14) -0.0193(11) -0.0011(11) -0.0164(11)
C5A 0.0438(13) 0.0543(15) 0.0448(13) -0.0237(11) 0.0031(11) -0.0112(12)
C6A 0.0468(14) 0.0510(15) 0.0605(15) -0.0305(12) 0.0007(12) -0.0112(12)
C7A 0.0491(14) 0.0445(14) 0.0602(15) -0.0250(12) 0.0033(12) -0.0149(11)
C8A 0.0469(13) 0.0502(14) 0.0542(14) -0.0240(11) 0.0082(11) -0.0130(11)
C9A 0.0499(14) 0.0418(13) 0.0455(13) -0.0184(10) 0.0001(11) -0.0135(11)
C10A 0.0681(17) 0.0630(18) 0.080(2) -0.0347(16) 0.0078(15) -0.0271(14)
O1A 0.1498(19) 0.0810(14) 0.1084(16) -0.0618(13) 0.0243(14) -0.0467(13)
O2A 0.1076(15) 0.0515(11) 0.1109(16) -0.0319(11) 0.0289(12) -0.0348(10)
C11A 0.151(3) 0.059(2) 0.170(4) -0.048(2) 0.035(3) -0.045(2)
C12A 0.246(6) 0.111(3) 0.305(7) -0.075(4) 0.136(5) -0.116(4)
O3A 0.0592(11) 0.0720(11) 0.0636(11) -0.0345(9) 0.0159(9) -0.0195(9)
C13A 0.0514(18) 0.117(2) 0.117(3) -0.055(2) 0.0128(17) -0.0103(17)
O4A 0.0599(10) 0.0660(11) 0.0828(12) -0.0495(9) 0.0045(9) -0.0148(8)
C14A 0.094(2) 0.124(3) 0.112(2) -0.086(2) 0.0081(18) -0.0362(19)
O5A 0.0694(11) 0.0562(11) 0.1072(14) -0.0474(10) 0.0285(10) -0.0287(9)
C15A 0.089(2) 0.0699(18) 0.109(2) -0.0514(16) 0.0418(17) -0.0459(16)
C16A 0.0587(15) 0.0557(15) 0.0561(15) -0.0261(12) -0.0074(12) -0.0087(12)
C17A 0.0668(16) 0.0536(15) 0.0517(15) -0.0187(11) -0.0124(13) -0.0036(13)
C18A 0.0658(16) 0.0423(13) 0.0432(14) -0.0178(10) -0.0091(12) -0.0077(11)
C19A 0.0634(16) 0.0432(13) 0.0429(14) -0.0183(10) -0.0037(12) -0.0065(12)
C20A 0.0630(16) 0.0443(13) 0.0496(15) -0.0236(11) 0.0025(13) -0.0116(12)
C1'B 0.0653(16) 0.0445(14) 0.0488(14) -0.0251(11) 0.0017(12) -0.0154(12)
C2'B 0.0803(19) 0.0476(15) 0.0701(17) -0.0288(13) 0.0004(15) -0.0139(14)
C3'B 0.076(2) 0.082(2) 0.100(2) -0.0621(19) 0.0064(18) -0.0044(17)
C4'B 0.080(2) 0.120(3) 0.102(2) -0.074(2) 0.0333(18) -0.044(2)
C5'B 0.107(2) 0.086(2) 0.075(2) -0.0431(17) 0.0292(18) -0.052(2)
C6'B 0.087(2) 0.0532(16) 0.0598(16) -0.0291(13) 0.0048(15) -0.0221(14)
C21A 0.0569(15) 0.0346(12) 0.0449(14) -0.0173(10) -0.0032(11) -0.0081(11)
C22A 0.0484(15) 0.0443(13) 0.0535(16) -0.0210(11) -0.0054(12) -0.0066(11)
C23A 0.0573(16) 0.0452(13) 0.0448(14) -0.0138(11) -0.0114(12) -0.0141(12)
C24A 0.0639(16) 0.0471(13) 0.0383(14) -0.0170(10) 0.0008(12) -0.0215(12)
C25A 0.0560(14) 0.0360(12) 0.0421(13) -0.0155(10) -0.0031(11) -0.0152(11)
C26A 0.0551(15) 0.0314(12) 0.0473(14) -0.0162(10) -0.0064(11) -0.0085(10)
C27A 0.0691(18) 0.0645(16) 0.0444(16) -0.0170(12) 0.0008(14) -0.0133(14)
O6A 0.1120(17) 0.177(2) 0.0518(13) -0.0322(13) 0.0068(12) -0.0495(16)
O7A 0.0891(14) 0.1293(17) 0.0520(12) -0.0354(11) -0.0112(10) -0.0243(12)
C28A 0.133(3) 0.200(4) 0.053(2) -0.043(2) -0.0284(19) -0.050(3)
C29A 0.409(8) 0.104(3) 0.192(5) -0.052(3) -0.208(5) 0.000(4)
O8A 0.0596(11) 0.0741(11) 0.0726(12) -0.0340(9) -0.0049(9) -0.0068(9)
C30A 0.0656(19) 0.112(2) 0.156(3) -0.075(2) 0.0001(19) -0.0272(18)
O9A 0.0748(11) 0.0811(13) 0.0549(11) -0.0197(9) -0.0221(9) -0.0145(9)
C31A 0.259(5) 0.079(3) 0.153(4) 0.035(2) -0.137(4) -0.041(3)
O10A 0.0760(11) 0.0803(11) 0.0424(10) -0.0264(8) 0.0015(8) -0.0293(9)
C32A 0.113(2) 0.118(2) 0.0699(19) -0.0546(18) -0.0011(17) -0.0390(19)
C1B 0.0462(13) 0.0436(12) 0.0335(12) -0.0191(10) 0.0020(10) -0.0080(10)
C2B 0.0532(14) 0.0461(13) 0.0353(13) -0.0150(10) -0.0039(10) -0.0090(11)
C3B 0.0459(13) 0.0537(14) 0.0366(13) -0.0173(10) -0.0030(10) -0.0118(11)
C1'C 0.0549(15) 0.0613(15) 0.0386(14) -0.0189(11) 0.0013(11) -0.0210(12)
C2'C 0.0705(19) 0.129(3) 0.0497(17) -0.0119(16) -0.0059(14) -0.0449(18)
C3'C 0.084(2) 0.192(4) 0.067(2) -0.007(2) 0.0008(18) -0.082(2)
C4'C 0.100(3) 0.165(3) 0.060(2) 0.0058(19) 0.0064(18) -0.078(2)
C5'C 0.079(2) 0.126(3) 0.0488(17) 0.0046(16) -0.0064(15) -0.0421(19)
C6'C 0.0602(16) 0.0894(19) 0.0487(16) -0.0164(13) -0.0008(13) -0.0306(14)
C4B 0.0445(13) 0.0537(14) 0.0363(12) -0.0228(11) 0.0047(10) -0.0142(11)
C5B 0.0533(14) 0.0676(17) 0.0387(14) -0.0297(12) 0.0071(11) -0.0132(12)
C6B 0.0601(15) 0.0641(17) 0.0565(16) -0.0408(14) 0.0072(12) -0.0096(13)
C7B 0.0588(15) 0.0473(15) 0.0562(15) -0.0282(12) -0.0025(12) -0.0086(12)
C8B 0.0523(14) 0.0515(14) 0.0393(13) -0.0212(11) 0.0056(10) -0.0145(11)
C9B 0.0393(12) 0.0474(14) 0.0391(13) -0.0211(10) 0.0006(10) -0.0099(10)
C10B 0.0816(18) 0.0474(15) 0.0432(15) -0.0151(12) -0.0088(13) -0.0141(13)
O1B 0.1421(17) 0.0647(11) 0.0637(12) -0.0393(10) 0.0134(12) -0.0236(11)
O2B 0.1283(16) 0.0564(11) 0.0647(12) -0.0222(9) 0.0001(11) -0.0408(11)
C11B 0.179(3) 0.0563(19) 0.089(2) -0.0221(16) -0.030(2) -0.041(2)
C12B 0.347(7) 0.100(3) 0.095(3) -0.001(2) -0.022(3) -0.125(4)
O3B 0.0806(13) 0.0877(12) 0.0511(11) -0.0361(9) 0.0176(9) -0.0246(10)
C13B 0.091(2) 0.153(3) 0.097(2) -0.066(2) 0.0440(19) -0.041(2)
O4B 0.0917(13) 0.0844(12) 0.0785(12) -0.0590(11) 0.0075(10) -0.0111(10)
C14B 0.136(3) 0.153(3) 0.111(3) -0.095(2) 0.003(2) -0.052(2)
O5B 0.1075(14) 0.0559(11) 0.0670(12) -0.0325(9) 0.0032(10) -0.0218(10)
C15B 0.141(3) 0.0559(17) 0.074(2) -0.0239(14) 0.0029(18) -0.0360(17)
C16B 0.0496(14) 0.0666(15) 0.0397(13) -0.0282(11) -0.0046(11) -0.0030(12)
C17B 0.0425(13) 0.0673(15) 0.0501(14) -0.0333(12) -0.0004(11) -0.0108(11)
C18B 0.0446(13) 0.0416(12) 0.0406(13) -0.0196(10) 0.0030(10) -0.0108(10)
C19B 0.0479(14) 0.0445(13) 0.0387(13) -0.0214(10) 0.0074(11) -0.0166(11)
C20B 0.0500(14) 0.0381(12) 0.0373(13) -0.0194(9) 0.0049(11) -0.0139(10)
C1'D 0.0475(13) 0.0424(13) 0.0358(12) -0.0207(10) 0.0021(10) -0.0103(10)
C2'D 0.0670(15) 0.0452(14) 0.0436(14) -0.0207(11) 0.0050(11) -0.0196(12)
C3'D 0.0841(18) 0.0451(14) 0.0438(15) -0.0107(11) 0.0079(13) -0.0174(13)
C4'D 0.0798(18) 0.0677(18) 0.0376(14) -0.0204(13) -0.0052(13) -0.0070(14)
C5'D 0.0735(17) 0.0665(17) 0.0505(16) -0.0331(13) -0.0062(13) -0.0156(14)
C6'D 0.0691(16) 0.0508(14) 0.0431(14) -0.0231(11) 0.0018(12) -0.0206(12)
C21B 0.0453(13) 0.0380(12) 0.0357(12) -0.0173(9) 0.0003(10) -0.0150(10)
C22B 0.0494(14) 0.0429(13) 0.0375(13) -0.0167(10) -0.0068(11) -0.0141(11)
C23B 0.0383(13) 0.0438(13) 0.0514(15) -0.0213(10) -0.0012(11) -0.0082(10)
C24B 0.0445(14) 0.0458(13) 0.0392(13) -0.0192(10) 0.0066(11) -0.0127(10)
C25B 0.0417(13) 0.0365(12) 0.0356(12) -0.0160(9) 0.0006(10) -0.0094(10)
C26B 0.0412(13) 0.0367(12) 0.0372(13) -0.0171(9) 0.0017(10) -0.0112(10)
C27B 0.0519(15) 0.0571(15) 0.0451(15) -0.0255(12) 0.0083(12) -0.0212(12)
O6B 0.0474(10) 0.0726(11) 0.0591(11) -0.0206(9) 0.0101(8) -0.0042(8)
O7B 0.0630(11) 0.1056(14) 0.0512(11) -0.0192(10) 0.0170(9) -0.0206(10)
C28B 0.0452(16) 0.085(2) 0.085(2) -0.0330(16) 0.0120(13) -0.0128(14)
C29B 0.0700(19) 0.097(2) 0.125(3) -0.065(2) 0.0198(18) -0.0118(17)
O8B 0.0589(10) 0.0701(11) 0.0484(10) -0.0243(8) -0.0129(8) -0.0138(8)
C30B 0.101(2) 0.080(2) 0.0703(19) -0.0105(15) -0.0380(17) -0.0166(17)
O9B 0.0402(9) 0.0629(10) 0.0680(11) -0.0315(8) -0.0027(7) -0.0110(8)
C31B 0.0573(17) 0.083(2) 0.142(3) -0.0401(19) -0.0087(17) -0.0272(16)
O10B 0.0482(9) 0.0683(11) 0.0461(9) -0.0241(8) 0.0112(7) -0.0111(8)
C32B 0.0568(16) 0.101(2) 0.0761(19) -0.0539(16) 0.0067(14) 0.0052(15)

loop_
_atom_type_symbol
_atom_type_description
_atom_type_scat_dispersion_real
_atom_type_scat_dispersion_imag
_atom_type_scat_source
C C 0.0033 0.0016 'International Tables Vol C Tables 4.2.6.8 and 6.1.1.4'
H H 0.0000 0.0000 'International Tables Vol C Tables 4.2.6.8 and 6.1.1.4'
O O 0.0106 0.0060 'International Tables Vol C Tables 4.2.6.8 and 6.1.1.4'

loop_
_geom_angle_atom_site_label_1
_geom_angle_atom_site_label_2
_geom_angle_atom_site_label_3
_geom_angle
C25A C1A C9A 113.77(16)
C25A C1A C2A 116.41(17)
C9A C1A C2A 100.66(16)
C25A C1A C16A 111.56(17)
C9A C1A C16A 107.48(16)
C2A C1A C16A 105.99(17)
C3A C2A C10A 128.9(2)
C3A C2A C1A 111.28(19)
C10A C2A C1A 119.7(2)
C2A C3A C4A 108.7(2)
C2A C3A C1'A 126.5(2)
C4A C3A C1'A 124.66(19)
C2'A C1'A C6'A 117.7(2)
C2'A C1'A C3A 122.2(2)
C6'A C1'A C3A 120.0(2)
C3'A C2'A C1'A 121.2(3)
C3'A C2'A H2'A 119.4
C1'A C2'A H2'A 119.4
C2'A C3'A C4'A 119.6(3)
C2'A C3'A H3'A 120.2
C4'A C3'A H3'A 120.2
C5'A C4'A C3'A 120.1(3)
C5'A C4'A H4'A 119.9
C3'A C4'A H4'A 119.9
C4'A C5'A C6'A 119.7(3)
C4'A C5'A H5'A 120.1
C6'A C5'A H5'A 120.1
C5'A C6'A C1'A 121.6(3)
C5'A C6'A H6'A 119.2
C1'A C6'A H6'A 119.2
C5A C4A C9A 118.93(19)
C5A C4A C3A 132.0(2)
C9A C4A C3A 109.04(18)
O3A C5A C6A 119.29(18)
O3A C5A C4A 121.31(19)
C6A C5A C4A 119.39(19)
O4A C6A C5A 118.82(19)
O4A C6A C7A 120.1(2)
C5A C6A C7A 120.91(19)
O5A C7A C6A 114.79(18)
O5A C7A C8A 125.1(2)
C6A C7A C8A 120.1(2)
C9A C8A C7A 118.8(2)
C9A C8A H8A 120.6
C7A C8A H8A 120.6
C8A C9A C4A 121.79(18)
C8A C9A C1A 128.86(19)
C4A C9A C1A 109.07(17)
O1A C10A O2A 123.2(2)
O1A C10A C2A 124.2(3)
O2A C10A C2A 112.6(2)
C10A O2A C11A 117.0(2)
C12A C11A O2A 110.1(3)
C12A C11A H11A 109.6
O2A C11A H11A 109.6
C12A C11A H11B 109.6
O2A C11A H11B 109.6
H11A C11A H11B 108.1
C11A C12A H12A 109.5
C11A C12A H12B 109.5
H12A C12A H12B 109.5
C11A C12A H12C 109.5
H12A C12A H12C 109.5
H12B C12A H12C 109.5
C5A O3A C13A 113.19(18)
O3A C13A H13A 109.5
O3A C13A H13B 109.5
H13A C13A H13B 109.5
O3A C13A H13C 109.5
H13A C13A H13C 109.5
H13B C13A H13C 109.5
C6A O4A C14A 115.35(17)
O4A C14A H14A 109.5
O4A C14A H14B 109.5
H14A C14A H14B 109.5
O4A C14A H14C 109.5
H14A C14A H14C 109.5
H14B C14A H14C 109.5
C7A O5A C15A 119.64(17)
O5A C15A H15A 109.5
O5A C15A H15B 109.5
H15A C15A H15B 109.5
O5A C15A H15C 109.5
H15A C15A H15C 109.5
H15B C15A H15C 109.5
C17A C16A C1A 115.17(18)
C17A C16A H16A 108.5
C1A C16A H16A 108.5
C17A C16A H16B 108.5
C1A C16A H16B 108.5
H16A C16A H16B 107.5
C18A C17A C16A 107.10(18)
C18A C17A H17A 110.3
C16A C17A H17A 110.3
C18A C17A H17B 110.3
C16A C17A H17B 110.3
H17A C17A H17B 108.6
C19A C18A C26A 102.75(18)
C19A C18A C17A 124.89(18)
C26A C18A C17A 109.77(17)
C19A C18A H18A 106.0
C26A C18A H18A 106.0
C17A C18A H18A 106.0
C20A C19A C27A 125.8(2)
C20A C19A C18A 110.55(19)
C27A C19A C18A 122.4(2)
C19A C20A C21A 108.68(19)
C19A C20A C1'B 126.5(2)
C21A C20A C1'B 124.76(19)
C6'B C1'B C2'B 118.4(2)
C6'B C1'B C20A 120.4(2)
C2'B C1'B C20A 121.2(2)
C1'B C2'B C3'B 120.4(2)
C1'B C2'B H2'B 119.8
C3'B C2'B H2'B 119.8
C4'B C3'B C2'B 120.4(3)
C4'B C3'B H3'B 119.8
C2'B C3'B H3'B 119.8
C5'B C4'B C3'B 119.6(3)
C5'B C4'B H4'B 120.2
C3'B C4'B H4'B 120.2
C4'B C5'B C6'B 119.9(3)
C4'B C5'B H5'B 120.1
C6'B C5'B H5'B 120.1
C5'B C6'B C1'B 121.3(2)
C5'B C6'B H6'B 119.4
C1'B C6'B H6'B 119.4
C22A C21A C26A 118.1(2)
C22A C21A C20A 133.9(2)
C26A C21A C20A 107.69(18)
O8A C22A C21A 121.2(2)
O8A C22A C23A 120.40(19)
C21A C22A C23A 118.3(2)
O9A C23A C24A 118.8(2)
O9A C23A C22A 119.3(2)
C24A C23A C22A 121.81(19)
O10A C24A C23A 120.97(19)
O10A C24A C25A 117.9(2)
C23A C24A C25A 120.96(19)
C26A C25A C24A 115.42(19)
C26A C25A C1A 120.64(18)
C24A C25A C1A 123.76(19)
C25A C26A C21A 124.92(19)
C25A C26A C18A 125.0(2)
C21A C26A C18A 109.69(19)
O6A C27A O7A 121.0(2)
O6A C27A C19A 127.8(3)
O7A C27A C19A 111.2(2)
C27A O7A C28A 116.6(2)
C29A C28A O7A 109.5(3)
C29A C28A H28A 109.8
O7A C28A H28A 109.8
C29A C28A H28B 109.8
O7A C28A H28B 109.8
H28A C28A H28B 108.2
C28A C29A H29A 109.5
C28A C29A H29B 109.5
H29A C29A H29B 109.5
C28A C29A H29C 109.5
H29A C29A H29C 109.5
H29B C29A H29C 109.5
C22A O8A C30A 117.94(18)
O8A C30A H30A 109.5
O8A C30A H30B 109.5
H30A C30A H30B 109.5
O8A C30A H30C 109.5
H30A C30A H30C 109.5
H30B C30A H30C 109.5
C23A O9A C31A 115.05(19)
O9A C31A H31A 109.5
O9A C31A H31B 109.5
H31A C31A H31B 109.5
O9A C31A H31C 109.5
H31A C31A H31C 109.5
H31B C31A H31C 109.5
C24A O10A C32A 116.85(18)
O10A C32A H32A 109.5
O10A C32A H32B 109.5
H32A C32A H32B 109.5
O10A C32A H32C 109.5
H32A C32A H32C 109.5
H32B C32A H32C 109.5
C9B C1B C2B 101.09(15)
C9B C1B C25B 111.71(15)
C2B C1B C25B 112.25(16)
C9B C1B C16B 108.96(15)
C2B C1B C16B 109.55(16)
C25B C1B C16B 112.66(16)
C3B C2B C10B 129.7(2)
C3B C2B C1B 111.28(18)
C10B C2B C1B 119.05(18)
C2B C3B C4B 108.77(18)
C2B C3B C1'C 127.0(2)
C4B C3B C1'C 124.12(18)
C6'C C1'C C2'C 118.2(2)
C6'C C1'C C3B 122.2(2)
C2'C C1'C C3B 119.6(2)
C3'C C2'C C1'C 121.1(2)
C3'C C2'C H2'C 119.4
C1'C C2'C H2'C 119.4
C2'C C3'C C4'C 119.5(3)
C2'C C3'C H3'C 120.3
C4'C C3'C H3'C 120.3
C5'C C4'C C3'C 120.3(3)
C5'C C4'C H4'C 119.8
C3'C C4'C H4'C 119.8
C4'C C5'C C6'C 119.5(2)
C4'C C5'C H5'C 120.3
C6'C C5'C H5'C 120.3
C1'C C6'C C5'C 121.4(2)
C1'C C6'C H6'C 119.3
C5'C C6'C H6'C 119.3
C9B C4B C5B 119.4(2)
C9B C4B C3B 108.98(17)
C5B C4B C3B 131.7(2)
O3B C5B C6B 120.26(19)
O3B C5B C4B 120.1(2)
C6B C5B C4B 119.3(2)
C5B C6B O4B 119.7(2)
C5B C6B C7B 120.65(19)
O4B C6B C7B 119.6(2)
O5B C7B C8B 124.9(2)
O5B C7B C6B 115.20(19)
C8B C7B C6B 119.9(2)
C9B C8B C7B 118.3(2)
C9B C8B H8B 120.8
C7B C8B H8B 120.8
C8B C9B C4B 122.33(18)
C8B C9B C1B 128.03(18)
C4B C9B C1B 109.63(18)
O1B C10B O2B 122.3(2)
O1B C10B C2B 124.2(2)
O2B C10B C2B 113.5(2)
C10B O2B C11B 116.7(2)
O2B C11B C12B 106.5(3)
O2B C11B H11C 110.4
C12B C11B H11C 110.4
O2B C11B H11D 110.4
C12B C11B H11D 110.4
H11C C11B H11D 108.6
C11B C12B H12D 109.5
C11B C12B H12E 109.5
H12D C12B H12E 109.5
C11B C12B H12F 109.5
H12D C12B H12F 109.5
H12E C12B H12F 109.5
C5B O3B C13B 115.78(19)
O3B C13B H13D 109.5
O3B C13B H13E 109.5
H13D C13B H13E 109.5
O3B C13B H13F 109.5
H13D C13B H13F 109.5
H13E C13B H13F 109.5
C6B O4B C14B 113.78(19)
O4B C14B H14D 109.5
O4B C14B H14E 109.5
H14D C14B H14E 109.5
O4B C14B H14F 109.5
H14D C14B H14F 109.5
H14E C14B H14F 109.5
C7B O5B C15B 118.39(17)
O5B C15B H15D 109.5
O5B C15B H15E 109.5
H15D C15B H15E 109.5
O5B C15B H15F 109.5
H15D C15B H15F 109.5
H15E C15B H15F 109.5
C17B C16B C1B 115.58(16)
C17B C16B H16C 108.4
C1B C16B H16C 108.4
C17B C16B H16D 108.4
C1B C16B H16D 108.4
H16C C16B H16D 107.4
C16B C17B C18B 106.38(17)
C16B C17B H17C 110.5
C18B C17B H17C 110.5
C16B C17B H17D 110.5
C18B C17B H17D 110.5
H17C C17B H17D 108.6
C26B C18B C19B 102.29(15)
C26B C18B C17B 109.03(15)
C19B C18B C17B 123.55(17)
C26B C18B H18B 107.0
C19B C18B H18B 107.0
C17B C18B H18B 107.0
C20B C19B C27B 126.83(18)
C20B C19B C18B 110.68(17)
C27B C19B C18B 121.58(18)
C19B C20B C21B 108.44(17)
C19B C20B C1'D 128.33(18)
C21B C20B C1'D 123.23(17)
C2'D C1'D C6'D 118.45(19)
C2'D C1'D C20B 121.39(18)
C6'D C1'D C20B 120.09(18)
C3'D C2'D C1'D 120.4(2)
C3'D C2'D H2'D 119.8
C1'D C2'D H2'D 119.8
C4'D C3'D C2'D 120.4(2)
C4'D C3'D H3'D 119.8
C2'D C3'D H3'D 119.8
C5'D C4'D C3'D 119.7(2)
C5'D C4'D H4'D 120.2
C3'D C4'D H4'D 120.2
C4'D C5'D C6'D 120.2(2)
C4'D C5'D H5'D 119.9
C6'D C5'D H5'D 119.9
C5'D C6'D C1'D 120.9(2)
C5'D C6'D H6'D 119.6
C1'D C6'D H6'D 119.6
C22B C21B C26B 118.64(18)
C22B C21B C20B 133.54(18)
C26B C21B C20B 107.61(17)
O8B C22B C21B 122.00(18)
O8B C22B C23B 119.30(18)
C21B C22B C23B 118.61(18)
O9B C23B C22B 119.64(18)
O9B C23B C24B 119.35(19)
C22B C23B C24B 120.89(19)
O10B C24B C25B 118.52(18)
O10B C24B C23B 120.45(18)
C25B C24B C23B 120.97(18)
C26B C25B C24B 116.34(17)
C26B C25B C1B 119.74(17)
C24B C25B C1B 123.84(17)
C25B C26B C21B 124.20(18)
C25B C26B C18B 125.02(17)
C21B C26B C18B 110.42(17)
O7B C27B O6B 122.5(2)
O7B C27B C19B 127.2(2)
O6B C27B C19B 110.38(19)
C27B O6B C28B 118.50(18)
O6B C28B C29B 110.7(2)
O6B C28B H28C 109.5
C29B C28B H28C 109.5
O6B C28B H28D 109.5
C29B C28B H28D 109.5
H28C C28B H28D 108.1
C28B C29B H29D 109.5
C28B C29B H29E 109.5
H29D C29B H29E 109.5
C28B C29B H29F 109.5
H29D C29B H29F 109.5
H29E C29B H29F 109.5
C22B O8B C30B 115.59(16)
O8B C30B H30D 109.5
O8B C30B H30E 109.5
H30D C30B H30E 109.5
O8B C30B H30F 109.5
H30D C30B H30F 109.5
H30E C30B H30F 109.5
C23B O9B C31B 114.98(16)
O9B C31B H31D 109.5
O9B C31B H31E 109.5
H31D C31B H31E 109.5
O9B C31B H31F 109.5
H31D C31B H31F 109.5
H31E C31B H31F 109.5
C24B O10B C32B 115.82(16)
O10B C32B H32D 109.5
O10B C32B H32E 109.5
H32D C32B H32E 109.5
O10B C32B H32F 109.5
H32D C32B H32F 109.5
H32E C32B H32F 109.5

loop_
_geom_bond_atom_site_label_1
_geom_bond_atom_site_label_2
_geom_bond_distance
C1A C25A 1.519(3)
C1A C9A 1.530(3)
C1A C2A 1.533(3)
C1A C16A 1.566(3)
C2A C3A 1.359(3)
C2A C10A 1.468(3)
C3A C4A 1.464(3)
C3A C1'A 1.486(3)
C1'A C2'A 1.380(3)
C1'A C6'A 1.383(3)
C2'A C3'A 1.376(4)
C2'A H2'A 0.9300
C3'A C4'A 1.378(4)
C3'A H3'A 0.9300
C4'A C5'A 1.365(4)
C4'A H4'A 0.9300
C5'A C6'A 1.372(4)
C5'A H5'A 0.9300
C6'A H6'A 0.9300
C4A C5A 1.400(3)
C4A C9A 1.404(3)
C5A O3A 1.379(2)
C5A C6A 1.388(3)
C6A O4A 1.384(2)
C6A C7A 1.395(3)
C7A O5A 1.358(2)
C7A C8A 1.398(3)
C8A C9A 1.378(3)
C8A H8A 0.9300
C10A O1A 1.199(3)
C10A O2A 1.333(3)
O2A C11A 1.456(3)
C11A C12A 1.406(4)
C11A H11A 0.9700
C11A H11B 0.9700
C12A H12A 0.9600
C12A H12B 0.9600
C12A H12C 0.9600
O3A C13A 1.426(3)
C13A H13A 0.9600
C13A H13B 0.9600
C13A H13C 0.9600
O4A C14A 1.425(3)
C14A H14A 0.9600
C14A H14B 0.9600
C14A H14C 0.9600
O5A C15A 1.407(3)
C15A H15A 0.9600
C15A H15B 0.9600
C15A H15C 0.9600
C16A C17A 1.528(3)
C16A H16A 0.9700
C16A H16B 0.9700
C17A C18A 1.515(3)
C17A H17A 0.9700
C17A H17B 0.9700
C18A C19A 1.496(3)
C18A C26A 1.497(3)
C18A H18A 0.9800
C19A C20A 1.364(3)
C19A C27A 1.464(3)
C20A C21A 1.478(3)
C20A C1'B 1.483(3)
C1'B C6'B 1.381(3)
C1'B C2'B 1.382(3)
C2'B C3'B 1.384(3)
C2'B H2'B 0.9300
C3'B C4'B 1.377(4)
C3'B H3'B 0.9300
C4'B C5'B 1.373(4)
C4'B H4'B 0.9300
C5'B C6'B 1.379(3)
C5'B H5'B 0.9300
C6'B H6'B 0.9300
C21A C22A 1.389(3)
C21A C26A 1.393(3)
C22A O8A 1.375(2)
C22A C23A 1.394(3)
C23A O9A 1.392(2)
C23A C24A 1.393(3)
C24A O10A 1.384(2)
C24A C25A 1.394(3)
C25A C26A 1.386(3)
C27A O6A 1.196(3)
C27A O7A 1.328(3)
O7A C28A 1.463(3)
C28A C29A 1.393(5)
C28A H28A 0.9700
C28A H28B 0.9700
C29A H29A 0.9600
C29A H29B 0.9600
C29A H29C 0.9600
O8A C30A 1.419(3)
C30A H30A 0.9600
C30A H30B 0.9600
C30A H30C 0.9600
O9A C31A 1.400(3)
C31A H31A 0.9600
C31A H31B 0.9600
C31A H31C 0.9600
O10A C32A 1.424(3)
C32A H32A 0.9600
C32A H32B 0.9600
C32A H32C 0.9600
C1B C9B 1.524(3)
C1B C2B 1.526(3)
C1B C25B 1.532(3)
C1B C16B 1.566(3)
C2B C3B 1.356(3)
C2B C10B 1.469(3)
C3B C4B 1.466(3)
C3B C1'C 1.488(3)
C1'C C6'C 1.374(3)
C1'C C2'C 1.376(3)
C2'C C3'C 1.372(3)
C2'C H2'C 0.9300
C3'C C4'C 1.379(4)
C3'C H3'C 0.9300
C4'C C5'C 1.359(4)
C4'C H4'C 0.9300
C5'C C6'C 1.377(3)
C5'C H5'C 0.9300
C6'C H6'C 0.9300
C4B C9B 1.389(3)
C4B C5B 1.391(3)
C5B O3B 1.380(2)
C5B C6B 1.385(3)
C6B O4B 1.386(2)
C6B C7B 1.406(3)
C7B O5B 1.360(2)
C7B C8B 1.397(3)
C8B C9B 1.377(3)
C8B H8B 0.9300
C10B O1B 1.205(3)
C10B O2B 1.339(3)
O2B C11B 1.443(3)
C11B C12B 1.487(4)
C11B H11C 0.9700
C11B H11D 0.9700
C12B H12D 0.9600
C12B H12E 0.9600
C12B H12F 0.9600
O3B C13B 1.406(3)
C13B H13D 0.9600
C13B H13E 0.9600
C13B H13F 0.9600
O4B C14B 1.425(3)
C14B H14D 0.9600
C14B H14E 0.9600
C14B H14F 0.9600
O5B C15B 1.419(3)
C15B H15D 0.9600
C15B H15E 0.9600
C15B H15F 0.9600
C16B C17B 1.527(3)
C16B H16C 0.9700
C16B H16D 0.9700
C17B C18B 1.529(3)
C17B H17C 0.9700
C17B H17D 0.9700
C18B C26B 1.489(3)
C18B C19B 1.504(3)
C18B H18B 0.9800
C19B C20B 1.367(3)
C19B C27B 1.463(3)
C20B C21B 1.477(3)
C20B C1'D 1.480(3)
C1'D C2'D 1.386(3)
C1'D C6'D 1.393(3)
C2'D C3'D 1.385(3)
C2'D H2'D 0.9300
C3'D C4'D 1.379(3)
C3'D H3'D 0.9300
C4'D C5'D 1.375(3)
C4'D H4'D 0.9300
C5'D C6'D 1.379(3)
C5'D H5'D 0.9300
C6'D H6'D 0.9300
C21B C22B 1.388(3)
C21B C26B 1.394(2)
C22B O8B 1.377(2)
C22B C23B 1.399(3)
C23B O9B 1.385(2)
C23B C24B 1.402(3)
C24B O10B 1.380(2)
C24B C25B 1.394(3)
C25B C26B 1.378(2)
C27B O7B 1.197(2)
C27B O6B 1.347(2)
O6B C28B 1.453(2)
C28B C29B 1.462(3)
C28B H28C 0.9700
C28B H28D 0.9700
C29B H29D 0.9600
C29B H29E 0.9600
C29B H29F 0.9600
O8B C30B 1.421(3)
C30B H30D 0.9600
C30B H30E 0.9600
C30B H30F 0.9600
O9B C31B 1.410(3)
C31B H31D 0.9600
C31B H31E 0.9600
C31B H31F 0.9600
O10B C32B 1.432(2)
C32B H32D 0.9600
C32B H32E 0.9600
C32B H32F 0.9600

loop_
_geom_torsion_atom_site_label_1
_geom_torsion_atom_site_label_2
_geom_torsion_atom_site_label_3
_geom_torsion_atom_site_label_4
_geom_torsion
C25A C1A C2A C3A -134.01(19)
C9A C1A C2A C3A -10.5(2)
C16A C1A C2A C3A 101.3(2)
C25A C1A C2A C10A 49.8(3)
C9A C1A C2A C10A 173.32(19)
C16A C1A C2A C10A -74.8(2)
C10A C2A C3A C4A -177.7(2)
C1A C2A C3A C4A 6.6(2)
C10A C2A C3A C1'A 6.0(4)
C1A C2A C3A C1'A -169.65(19)
C2A C3A C1'A C2'A -118.6(3)
C4A C3A C1'A C2'A 65.7(3)
C2A C3A C1'A C6'A 63.0(3)
C4A C3A C1'A C6'A -112.6(2)
C6'A C1'A C2'A C3'A -1.0(4)
C3A C1'A C2'A C3'A -179.4(2)
C1'A C2'A C3'A C4'A 1.0(4)
C2'A C3'A C4'A C5'A -0.4(5)
C3'A C4'A C5'A C6'A -0.1(5)
C4'A C5'A C6'A C1'A 0.1(5)
C2'A C1'A C6'A C5'A 0.5(4)
C3A C1'A C6'A C5'A 178.9(2)
C2A C3A C4A C5A -177.3(2)
C1'A C3A C4A C5A -1.0(4)
C2A C3A C4A C9A 0.7(2)
C1'A C3A C4A C9A 177.07(19)
C9A C4A C5A O3A -178.26(18)
C3A C4A C5A O3A -0.4(3)
C9A C4A C5A C6A 2.8(3)
C3A C4A C5A C6A -179.3(2)
O3A C5A C6A O4A 5.4(3)
C4A C5A C6A O4A -175.62(18)
O3A C5A C6A C7A -178.96(19)
C4A C5A C6A C7A 0.0(3)
O4A C6A C7A O5A -3.3(3)
C5A C6A C7A O5A -178.93(18)
O4A C6A C7A C8A 173.62(18)
C5A C6A C7A C8A -2.0(3)
O5A C7A C8A C9A 177.65(19)
C6A C7A C8A C9A 1.0(3)
C7A C8A C9A C4A 1.8(3)
C7A C8A C9A C1A -171.37(19)
C5A C4A C9A C8A -3.8(3)
C3A C4A C9A C8A 177.89(18)
C5A C4A C9A C1A 170.64(17)
C3A C4A C9A C1A -7.7(2)
C25A C1A C9A C8A -50.1(3)
C2A C1A C9A C8A -175.4(2)
C16A C1A C9A C8A 73.9(3)
C25A C1A C9A C4A 135.99(18)
C2A C1A C9A C4A 10.7(2)
C16A C1A C9A C4A -100.0(2)
C3A C2A C10A O1A -156.5(3)
C1A C2A C10A O1A 18.9(4)
C3A C2A C10A O2A 25.6(3)
C1A C2A C10A O2A -159.0(2)
O1A C10A O2A C11A 3.7(4)
C2A C10A O2A C11A -178.3(2)
C10A O2A C11A C12A 164.4(3)
C6A C5A O3A C13A -84.6(2)
C4A C5A O3A C13A 96.5(2)
C5A C6A O4A C14A -110.7(2)
C7A C6A O4A C14A 73.6(3)
C6A C7A O5A C15A -166.5(2)
C8A C7A O5A C15A 16.7(3)
C25A C1A C16A C17A 34.6(2)
C9A C1A C16A C17A -90.7(2)
C2A C1A C16A C17A 162.28(18)
C1A C16A C17A C18A -61.6(2)
C16A C17A C18A C19A 178.51(19)
C16A C17A C18A C26A 56.1(2)
C26A C18A C19A C20A -7.1(2)
C17A C18A C19A C20A -132.6(2)
C26A C18A C19A C27A -175.23(19)
C17A C18A C19A C27A 59.3(3)
C27A C19A C20A C21A 171.4(2)
C18A C19A C20A C21A 3.8(2)
C27A C19A C20A C1'B -10.8(4)
C18A C19A C20A C1'B -178.40(19)
C19A C20A C1'B C6'B -55.9(3)
C21A C20A C1'B C6'B 121.5(2)
C19A C20A C1'B C2'B 123.9(2)
C21A C20A C1'B C2'B -58.6(3)
C6'B C1'B C2'B C3'B 0.3(3)
C20A C1'B C2'B C3'B -179.6(2)
C1'B C2'B C3'B C4'B -0.1(4)
C2'B C3'B C4'B C5'B -0.3(4)
C3'B C4'B C5'B C6'B 0.6(4)
C4'B C5'B C6'B C1'B -0.5(4)
C2'B C1'B C6'B C5'B 0.0(3)
C20A C1'B C6'B C5'B 179.9(2)
C19A C20A C21A C22A 174.9(2)
C1'B C20A C21A C22A -2.9(3)
C19A C20A C21A C26A 1.4(2)
C1'B C20A C21A C26A -176.41(18)
C26A C21A C22A O8A -173.89(18)
C20A C21A C22A O8A 13.2(3)
C26A C21A C22A C23A 2.5(3)
C20A C21A C22A C23A -170.4(2)
O8A C22A C23A O9A -4.2(3)
C21A C22A C23A O9A 179.37(18)
O8A C22A C23A C24A 179.69(19)
C21A C22A C23A C24A 3.2(3)
O9A C23A C24A O10A 3.6(3)
C22A C23A C24A O10A 179.74(18)
O9A C23A C24A C25A 179.35(17)
C22A C23A C24A C25A -4.5(3)
O10A C24A C25A C26A 175.69(17)
C23A C24A C25A C26A -0.2(3)
O10A C24A C25A C1A -9.2(3)
C23A C24A C25A C1A 174.90(19)
C9A C1A C25A C26A 117.3(2)
C2A C1A C25A C26A -126.3(2)
C16A C1A C25A C26A -4.5(3)
C9A C1A C25A C24A -57.5(3)
C2A C1A C25A C24A 58.9(3)
C16A C1A C25A C24A -179.34(17)
C24A C25A C26A C21A 6.4(3)
C1A C25A C26A C21A -168.88(18)
C24A C25A C26A C18A 178.38(18)
C1A C25A C26A C18A 3.1(3)
C22A C21A C26A C25A -7.7(3)
C20A C21A C26A C25A 166.97(18)
C22A C21A C26A C18A 179.28(17)
C20A C21A C26A C18A -6.1(2)
C19A C18A C26A C25A -165.07(18)
C17A C18A C26A C25A -30.3(3)
C19A C18A C26A C21A 8.0(2)
C17A C18A C26A C21A 142.75(19)
C20A C19A C27A O6A 30.3(4)
C18A C19A C27A O6A -163.5(3)
C20A C19A C27A O7A -147.2(2)
C18A C19A C27A O7A 19.0(3)
O6A C27A O7A C28A -3.2(4)
C19A C27A O7A C28A 174.5(2)
C27A O7A C28A C29A -142.8(4)
C21A C22A O8A C30A -110.0(2)
C23A C22A O8A C30A 73.7(3)
C24A C23A O9A C31A -97.9(3)
C22A C23A O9A C31A 85.9(3)
C23A C24A O10A C32A -68.3(3)
C25A C24A O10A C32A 115.8(2)
C9B C1B C2B C3B 3.6(2)
C25B C1B C2B C3B 122.76(18)
C16B C1B C2B C3B -111.31(18)
C9B C1B C2B C10B -176.98(17)
C25B C1B C2B C10B -57.8(2)
C16B C1B C2B C10B 68.1(2)
C10B C2B C3B C4B 179.7(2)
C1B C2B C3B C4B -0.9(2)
C10B C2B C3B C1'C 4.2(4)
C1B C2B C3B C1'C -176.48(19)
C2B C3B C1'C C6'C -100.6(3)
C4B C3B C1'C C6'C 84.5(3)
C2B C3B C1'C C2'C 80.4(3)
C4B C3B C1'C C2'C -94.5(3)
C6'C C1'C C2'C C3'C 1.3(4)
C3B C1'C C2'C C3'C -179.7(3)
C1'C C2'C C3'C C4'C 0.7(5)
C2'C C3'C C4'C C5'C -2.2(6)
C3'C C4'C C5'C C6'C 1.5(6)
C2'C C1'C C6'C C5'C -2.0(4)
C3B C1'C C6'C C5'C 179.0(2)
C4'C C5'C C6'C C1'C 0.6(5)
C2B C3B C4B C9B -2.5(2)
C1'C C3B C4B C9B 173.23(18)
C2B C3B C4B C5B 178.8(2)
C1'C C3B C4B C5B -5.5(3)
C9B C4B C5B O3B 171.91(18)
C3B C4B C5B O3B -9.5(3)
C9B C4B C5B C6B -2.2(3)
C3B C4B C5B C6B 176.3(2)
O3B C5B C6B O4B 7.6(3)
C4B C5B C6B O4B -178.25(19)
O3B C5B C6B C7B -174.20(19)
C4B C5B C6B C7B 0.0(3)
C5B C6B C7B O5B -179.71(19)
O4B C6B C7B O5B -1.5(3)
C5B C6B C7B C8B 1.7(3)
O4B C6B C7B C8B 179.95(19)
O5B C7B C8B C9B -179.48(19)
C6B C7B C8B C9B -1.1(3)
C7B C8B C9B C4B -1.3(3)
C7B C8B C9B C1B 177.83(18)
C5B C4B C9B C8B 3.0(3)
C3B C4B C9B C8B -175.93(17)
C5B C4B C9B C1B -176.28(17)
C3B C4B C9B C1B 4.8(2)
C2B C1B C9B C8B 175.77(19)
C25B C1B C9B C8B 56.2(3)
C16B C1B C9B C8B -68.9(2)
C2B C1B C9B C4B -5.0(2)
C25B C1B C9B C4B -124.60(18)
C16B C1B C9B C4B 110.29(18)
C3B C2B C10B O1B 171.1(2)
C1B C2B C10B O1B -8.3(3)
C3B C2B C10B O2B -9.2(3)
C1B C2B C10B O2B 171.53(18)
O1B C10B O2B C11B -0.1(3)
C2B C10B O2B C11B -179.8(2)
C10B O2B C11B C12B 179.7(3)
C6B C5B O3B C13B -75.1(3)
C4B C5B O3B C13B 110.8(2)
C5B C6B O4B C14B -96.4(3)
C7B C6B O4B C14B 85.4(3)
C8B C7B O5B C15B -7.8(3)
C6B C7B O5B C15B 173.7(2)
C9B C1B C16B C17B 96.8(2)
C2B C1B C16B C17B -153.45(17)
C25B C1B C16B C17B -27.7(2)
C1B C16B C17B C18B 59.2(2)
C16B C17B C18B C26B -59.4(2)
C16B C17B C18B C19B -179.35(17)
C26B C18B C19B C20B 7.4(2)
C17B C18B C19B C20B 130.42(19)
C26B C18B C19B C27B 177.20(17)
C17B C18B C19B C27B -59.8(3)
C27B C19B C20B C21B -174.24(18)
C18B C19B C20B C21B -5.1(2)
C27B C19B C20B C1'D 6.2(3)
C18B C19B C20B C1'D 175.36(17)
C19B C20B C1'D C2'D 62.6(3)
C21B C20B C1'D C2'D -116.8(2)
C19B C20B C1'D C6'D -120.4(2)
C21B C20B C1'D C6'D 60.2(3)
C6'D C1'D C2'D C3'D -0.1(3)
C20B C1'D C2'D C3'D 176.94(18)
C1'D C2'D C3'D C4'D -0.2(3)
C2'D C3'D C4'D C5'D 0.5(4)
C3'D C4'D C5'D C6'D -0.5(3)
C4'D C5'D C6'D C1'D 0.2(3)
C2'D C1'D C6'D C5'D 0.1(3)
C20B C1'D C6'D C5'D -176.95(18)
C19B C20B C21B C22B -174.1(2)
C1'D C20B C21B C22B 5.5(3)
C19B C20B C21B C26B 0.4(2)
C1'D C20B C21B C26B 180.00(17)
C26B C21B C22B O8B 174.41(16)
C20B C21B C22B O8B -11.5(3)
C26B C21B C22B C23B -2.1(3)
C20B C21B C22B C23B 171.98(19)
O8B C22B C23B O9B 4.7(3)
C21B C22B C23B O9B -178.70(16)
O8B C22B C23B C24B -179.09(17)
C21B C22B C23B C24B -2.5(3)
O9B C23B C24B O10B -3.5(3)
C22B C23B C24B O10B -179.71(17)
O9B C23B C24B C25B 179.32(17)
C22B C23B C24B C25B 3.1(3)
O10B C24B C25B C26B -176.26(16)
C23B C24B C25B C26B 1.0(3)
O10B C24B C25B C1B 6.8(3)
C23B C24B C25B C1B -175.96(17)
C9B C1B C25B C26B -125.65(19)
C2B C1B C25B C26B 121.61(19)
C16B C1B C25B C26B -2.6(2)
C9B C1B C25B C24B 51.2(2)
C2B C1B C25B C24B -61.6(2)
C16B C1B C25B C24B 174.21(18)
C24B C25B C26B C21B -5.9(3)
C1B C25B C26B C21B 171.17(17)
C24B C25B C26B C18B -178.31(17)
C1B C25B C26B C18B -1.2(3)
C22B C21B C26B C25B 6.5(3)
C20B C21B C26B C25B -168.93(17)
C22B C21B C26B C18B 179.93(16)
C20B C21B C26B C18B 4.4(2)
C19B C18B C26B C25B 166.23(17)
C17B C18B C26B C25B 33.9(3)
C19B C18B C26B C21B -7.1(2)
C17B C18B C26B C21B -139.41(17)
C20B C19B C27B O7B -27.1(3)
C18B C19B C27B O7B 164.9(2)
C20B C19B C27B O6B 153.44(19)
C18B C19B C27B O6B -14.6(3)
O7B C27B O6B C28B 2.7(3)
C19B C27B O6B C28B -177.84(18)
C27B O6B C28B C29B 97.5(3)
C21B C22B O8B C30B 100.6(2)
C23B C22B O8B C30B -82.9(2)
C22B C23B O9B C31B -80.3(2)
C24B C23B O9B C31B 103.5(2)
C25B C24B O10B C32B -117.5(2)
C23B C24B O10B C32B 65.3(2)
